data_4037680
loop_
_publ_author_name
'Bolte, Benoit'
'Bryan, Christopher S.'
'Sharp, Phillip P.'
'Sayyahi, Soheil'
'Rihouey, Charly'
'Kendrick, Amy'
'Lan, Ping'
'Banwell, Martin G.'
'Jackson, Colin J.'
'Fraser, Nicholas J.'
'Willis, Anthony C.'
'Ward, James S.'

_publ_section_title
;
 Total Syntheses of the 3H-Pyrrolo[2,3-c]quinolone-containing Alkaloids
 Marinoquinolines A-F, K and Aplidiopsamine A Using a Palladium-catalysed
 Ullmann Cross-coupling/Reductive Cyclization Pathway.
;
_journal_name_full 'The Journal of organic chemistry'
_journal_paper_doi 10.1021/acs.joc.9b02725
_journal_year 2019
_chemical_compound_source local
_chemical_formula_moiety 'C18 H14 N2 O2 S'
_chemical_formula_sum 'C18 H14 N2 O2 S'
_chemical_formula_weight 322.39
_space_group_IT_number 14
_space_group_name_Hall '-P 2ybc'
_space_group_name_H-M_alt 'P 1 21/c 1'
_symmetry_cell_setting monoclinic
_symmetry_space_group_name_Hall '-P 2ybc'
_symmetry_space_group_name_H-M 'P 1 21/c 1'
_atom_sites_solution_hydrogens difmap
_atom_sites_solution_primary direct
_audit_creation_date 13-08-06
_audit_creation_method CRYSTALS_ver_14.40
_audit_update_record
;
2013-08-12 - Report on C18 H14 N2 O2 S 
             by Anthony C. Willis
             for   Benoit Bolte and Martin Banwell

2013-08-12 - passes checkcif tests with few warnings  
;
_cell_angle_alpha 90
_cell_angle_beta 98.6554(15)
_cell_angle_gamma 90
_cell_formula_units_Z 4
_cell_length_a 7.9602(2)
_cell_length_b 15.4039(4)
_cell_length_c 12.2247(3)
_cell_measurement_reflns_used 61777
_cell_measurement_temperature 200
_cell_measurement_theta_max 30
_cell_measurement_theta_min 2.6
_cell_volume 1481.90(6)
_computing_cell_refinement 'DENZO/SCALEPACK (Otwinowski & Minor, 1997)'
_computing_data_collection 'COLLECT (Nonius, 2001).'
_computing_data_reduction 'DENZO/SCALEPACK (Otwinowski & Minor, 1997)'
_computing_molecular_graphics
; 
ORTEP-II (Johnson 1976) in teXsan (MSC, 1992-1997)
;
_computing_publication_material 'CRYSTALS (Betteridge et al., 2003)'
_computing_structure_refinement 'CRYSTALS (Betteridge et al., 2003)'
_computing_structure_solution 'SIR92 (Altomare et al., 1994)'
_diffrn_ambient_temperature 200
_diffrn_measured_fraction_theta_full 0.999
_diffrn_measured_fraction_theta_max 0.999
_diffrn_measurement_device Area
_diffrn_measurement_device_type 'Nonius KappaCCD'
_diffrn_measurement_method ' \f and \w scans with CCD '
_diffrn_radiation_monochromator graphite
_diffrn_radiation_type 'Mo K\a'
_diffrn_radiation_wavelength 0.71073
_diffrn_reflns_av_R_equivalents 0.054
_diffrn_reflns_limit_h_max 10
_diffrn_reflns_limit_h_min -11
_diffrn_reflns_limit_k_max 21
_diffrn_reflns_limit_k_min -21
_diffrn_reflns_limit_l_max 17
_diffrn_reflns_limit_l_min -17
_diffrn_reflns_number 38276
_diffrn_reflns_theta_full 30.037
_diffrn_reflns_theta_max 30.037
_diffrn_reflns_theta_min 2.588
_diffrn_standards_number 0
_exptl_absorpt_coefficient_mu 0.230
_exptl_absorpt_correction_T_max 0.979
_exptl_absorpt_correction_T_min 0.943
_exptl_absorpt_correction_type integration
_exptl_absorpt_process_details
;
via Gaussian method (Coppens, 1970) implemented in maXus (2000)
;
_exptl_crystal_colour yellow
_exptl_crystal_density_diffrn 1.445
_exptl_crystal_density_method 'not measured'
_exptl_crystal_description prism
_exptl_crystal_F_000 672
_exptl_crystal_size_max 0.330
_exptl_crystal_size_mid 0.130
_exptl_crystal_size_min 0.110
_refine_diff_density_max 0.41
_refine_diff_density_min -0.48
_refine_ls_extinction_method None
_refine_ls_goodness_of_fit_ref 0.9935
_refine_ls_hydrogen_treatment refxyz
_refine_ls_matrix_type full
_refine_ls_number_parameters 250
_refine_ls_number_reflns 4331
_refine_ls_number_restraints 0
_refine_ls_R_factor_all 0.0636
_refine_ls_R_factor_gt 0.0459
_refine_ls_shift/su_max 0.0035540
_refine_ls_shift/su_mean 0.0003119
_refine_ls_structure_factor_coef Fsqd
_refine_ls_weighting_details
;
 Method= Modified Sheldrick 
 w=1/[\s^2^(F^2^) + ( 0.05P)^2^ + 1.02P] 
 ,where P=(max(Fo^2^,0) + 2Fc^2^)/3 
;
_refine_ls_weighting_scheme calc
_refine_ls_wR_factor_all 0.1095
_refine_ls_wR_factor_gt 0.1025
_refine_ls_wR_factor_ref 0.1095
_reflns_limit_h_max 11
_reflns_limit_h_min -11
_reflns_limit_k_max 21
_reflns_limit_k_min 0
_reflns_limit_l_max 17
_reflns_limit_l_min 0
_reflns_number_gt 3434
_reflns_number_total 4333
_reflns_threshold_expression I>2.0\s(I)
_oxford_diffrn_Wilson_B_factor 2.02
_oxford_diffrn_Wilson_scale 1.96
_oxford_refine_ls_r_factor_ref 0.0636
_oxford_refine_ls_scale 0.6009(13)
_oxford_reflns_number_all 4331
_oxford_reflns_threshold_expression_ref I>-10.0\s(I)
_oxford_structure_analysis_title 'ban1356 At 15: 8 on 6/ 8/13'
_cod_data_source_file jo9b02725_si_011.cif
_cod_data_source_block ban1356a
_cod_original_cell_volume 1481.90(7)
_cod_original_sg_symbol_Hall '-P 2ybc '
_cod_original_sg_symbol_H-M 'P 1 21/c 1 '
_cod_database_code 4037680

loop_
_symmetry_equiv_pos_as_xyz
x,y,z
-x,-y,-z
-x,y+1/2,-z+1/2
x,-y+1/2,z+1/2

loop_
_atom_site_label
_atom_site_type_symbol
_atom_site_fract_x
_atom_site_fract_y
_atom_site_fract_z
_atom_site_U_iso_or_equiv
_atom_site_occupancy
_atom_site_adp_type
N1 N 0.17324(16) 0.55422(8) 0.44219(10) 0.0248 1.0000 Uani
C2 C 0.33612(19) 0.56962(10) 0.42065(12) 0.0233 1.0000 Uani
C3 C 0.3914(2) 0.52328(11) 0.33278(13) 0.0277 1.0000 Uani
C4 C 0.5498(2) 0.53680(12) 0.30522(14) 0.0306 1.0000 Uani
C5 C 0.6616(2) 0.59667(12) 0.36485(14) 0.0305 1.0000 Uani
C6 C 0.6134(2) 0.64119(11) 0.45236(13) 0.0274 1.0000 Uani
C7 C 0.45016(19) 0.62913(10) 0.48164(12) 0.0229 1.0000 Uani
C8 C 0.39041(19) 0.67211(9) 0.57121(12) 0.0230 1.0000 Uani
C9 C 0.22524(19) 0.65565(10) 0.58950(12) 0.0231 1.0000 Uani
C10 C 0.1190(2) 0.59619(10) 0.52364(12) 0.0250 1.0000 Uani
C11 C 0.4647(2) 0.73280(11) 0.65383(13) 0.0298 1.0000 Uani
C12 C 0.3459(2) 0.75182(11) 0.71835(14) 0.0312 1.0000 Uani
N13 N 0.19484(17) 0.70717(9) 0.67954(11) 0.0270 1.0000 Uani
S14 S 0.04174(5) 0.69211(3) 0.75763(3) 0.0277 1.0000 Uani
O15 O 0.04602(16) 0.76776(8) 0.82555(10) 0.0369 1.0000 Uani
O16 O -0.10773(14) 0.66979(9) 0.68296(10) 0.0358 1.0000 Uani
C17 C 0.10959(19) 0.60208(10) 0.84037(13) 0.0259 1.0000 Uani
C18 C 0.2105(2) 0.61542(12) 0.94221(14) 0.0329 1.0000 Uani
C19 C 0.2661(2) 0.54431(13) 1.00660(15) 0.0372 1.0000 Uani
C20 C 0.2223(2) 0.45994(12) 0.97186(15) 0.0336 1.0000 Uani
C21 C 0.1197(2) 0.44892(12) 0.87001(15) 0.0346 1.0000 Uani
C22 C 0.0637(2) 0.51875(12) 0.80315(14) 0.0305 1.0000 Uani
C23 C 0.2846(3) 0.38311(15) 1.0420(2) 0.0469 1.0000 Uani
H31 H 0.313(2) 0.4802(13) 0.2932(16) 0.0339 1.0000 Uiso
H41 H 0.588(3) 0.5058(13) 0.2439(17) 0.0365 1.0000 Uiso
H51 H 0.771(3) 0.6060(13) 0.3452(17) 0.0375 1.0000 Uiso
H61 H 0.690(3) 0.6802(13) 0.4944(16) 0.0335 1.0000 Uiso
H101 H 0.003(2) 0.5856(12) 0.5388(15) 0.0304 1.0000 Uiso
H111 H 0.579(3) 0.7571(13) 0.6649(16) 0.0368 1.0000 Uiso
H121 H 0.352(3) 0.7894(13) 0.7801(17) 0.0373 1.0000 Uiso
H181 H 0.239(3) 0.6720(14) 0.9664(18) 0.0392 1.0000 Uiso
H191 H 0.335(3) 0.5540(14) 1.0780(19) 0.0457 1.0000 Uiso
H211 H 0.088(3) 0.3930(14) 0.8471(18) 0.0427 1.0000 Uiso
H221 H -0.002(3) 0.5110(13) 0.7330(18) 0.0375 1.0000 Uiso
H231 H 0.302(3) 0.3960(18) 1.113(2) 0.0717 1.0000 Uiso
H232 H 0.205(4) 0.3366(19) 1.030(2) 0.0705 1.0000 Uiso
H233 H 0.390(4) 0.3600(17) 1.021(2) 0.0700 1.0000 Uiso

loop_
_atom_site_aniso_label
_atom_site_aniso_U_11
_atom_site_aniso_U_22
_atom_site_aniso_U_33
_atom_site_aniso_U_23
_atom_site_aniso_U_13
_atom_site_aniso_U_12
N1 0.0265(6) 0.0241(6) 0.0234(6) -0.0007(5) 0.0026(5) -0.0034(5)
C2 0.0260(7) 0.0221(7) 0.0212(7) 0.0027(5) 0.0014(5) -0.0002(6)
C3 0.0304(8) 0.0274(8) 0.0248(7) -0.0017(6) 0.0023(6) -0.0007(6)
C4 0.0319(8) 0.0344(9) 0.0261(8) -0.0003(7) 0.0065(6) 0.0048(7)
C5 0.0258(8) 0.0365(9) 0.0295(8) 0.0056(7) 0.0050(6) 0.0026(6)
C6 0.0244(7) 0.0295(8) 0.0272(7) 0.0023(6) 0.0004(6) -0.0025(6)
C7 0.0251(7) 0.0221(7) 0.0206(6) 0.0038(5) 0.0003(5) 0.0007(5)
C8 0.0246(7) 0.0217(7) 0.0216(7) 0.0013(5) -0.0003(5) -0.0011(5)
C9 0.0264(7) 0.0226(7) 0.0196(6) -0.0003(5) 0.0016(5) 0.0007(6)
C10 0.0260(7) 0.0253(7) 0.0231(7) -0.0010(6) 0.0019(6) -0.0034(6)
C11 0.0297(8) 0.0297(8) 0.0284(8) -0.0051(6) -0.0009(6) -0.0068(7)
C12 0.0347(8) 0.0301(8) 0.0277(8) -0.0072(7) 0.0009(6) -0.0065(7)
N13 0.0289(6) 0.0274(7) 0.0247(6) -0.0058(5) 0.0041(5) -0.0031(5)
S14 0.02679(19) 0.0309(2) 0.02523(19) -0.00444(15) 0.00321(14) 0.00330(15)
O15 0.0443(7) 0.0330(7) 0.0339(6) -0.0086(5) 0.0074(5) 0.0070(5)
O16 0.0244(6) 0.0495(8) 0.0321(6) -0.0035(5) -0.0006(5) 0.0035(5)
C17 0.0248(7) 0.0294(8) 0.0239(7) -0.0023(6) 0.0046(6) 0.0003(6)
C18 0.0376(9) 0.0321(9) 0.0275(8) -0.0055(7) 0.0000(7) -0.0034(7)
C19 0.0411(10) 0.0415(10) 0.0271(8) -0.0006(7) -0.0005(7) -0.0004(8)
C20 0.0357(8) 0.0346(9) 0.0332(8) 0.0026(7) 0.0137(7) 0.0044(7)
C21 0.0376(9) 0.0296(9) 0.0392(9) -0.0064(7) 0.0141(7) -0.0036(7)
C22 0.0281(8) 0.0346(9) 0.0290(8) -0.0075(7) 0.0048(6) -0.0040(6)
C23 0.0567(13) 0.0403(11) 0.0463(11) 0.0097(9) 0.0165(10) 0.0113(10)

loop_
_atom_type_symbol
_atom_type_scat_dispersion_real
_atom_type_scat_dispersion_imag
_atom_type_scat_Cromer_Mann_a1
_atom_type_scat_Cromer_Mann_b1
_atom_type_scat_Cromer_Mann_a2
_atom_type_scat_Cromer_Mann_b2
_atom_type_scat_Cromer_Mann_a3
_atom_type_scat_Cromer_Mann_b3
_atom_type_scat_Cromer_Mann_a4
_atom_type_scat_Cromer_Mann_b4
_atom_type_scat_Cromer_Mann_c
_atom_type_scat_source
C 0.0033 0.0016 2.3100 20.8439 1.0200 10.2075 1.5886 0.5687 0.8650 51.6512 0.2156 'International Tables Vol C 4.2.6.8 and 6.1.1.4'
H 0.0000 0.0000 0.4930 10.5109 0.3229 26.1257 0.1402 3.1424 0.0408 57.7998 0.0030 'International Tables Vol C 4.2.6.8 and 6.1.1.4'
O 0.0106 0.0060 3.0485 13.2771 2.2868 5.7011 1.5463 0.3239 0.8670 32.9089 0.2508 'International Tables Vol C 4.2.6.8 and 6.1.1.4'
N 0.0061 0.0033 12.2126 0.0057 3.1322 9.8933 2.0125 28.9975 1.1663 0.5826 -11.5290 'International Tables Vol C 4.2.6.8 and 6.1.1.4'
S 0.1246 0.1234 6.9053 1.4679 5.2034 22.2151 1.4379 0.2536 1.5863 56.1720 0.8669 'International Tables Vol C 4.2.6.8 and 6.1.1.4'

loop_
_exptl_crystal_face_index_h
_exptl_crystal_face_index_k
_exptl_crystal_face_index_l
_exptl_crystal_face_perp_dist
1 0 0 0.130
-1 0 0 0.190
0 1 0 0.050
0 -1 0 0.060
0 0 1 0.090
0 0 -1 0.040
0 2 -2 0.040
0 -2 2 0.090
0 -3 -2 0.050
0 3 2 0.060

loop_
_geom_angle_atom_site_label_1
_geom_angle_atom_site_label_2
_geom_angle_atom_site_label_3
_geom_angle
_geom_angle_publ_flag
C2 N1 C10 118.99(13) yes
N1 C2 C3 117.78(14) yes
N1 C2 C7 123.70(14) yes
C3 C2 C7 118.52(14) yes
C2 C3 C4 120.89(15) yes
C2 C3 H31 117.8(11) no
C4 C3 H31 121.3(11) no
C3 C4 C5 120.44(15) yes
C3 C4 H41 121.3(12) no
C5 C4 H41 118.3(12) no
C4 C5 C6 120.13(15) yes
C4 C5 H51 120.1(12) no
C6 C5 H51 119.7(12) no
C5 C6 C7 120.52(15) yes
C5 C6 H61 120.3(12) no
C7 C6 H61 119.2(12) no
C2 C7 C6 119.48(14) yes
C2 C7 C8 116.33(13) yes
C6 C7 C8 124.18(14) yes
C7 C8 C9 118.24(13) yes
C7 C8 C11 134.01(14) yes
C9 C8 C11 107.74(14) yes
C8 C9 C10 121.74(14) yes
C8 C9 N13 107.52(13) yes
C10 C9 N13 130.74(14) yes
C9 C10 N1 120.95(14) yes
C9 C10 H101 119.9(11) no
N1 C10 H101 119.1(11) no
C8 C11 C12 107.55(14) yes
C8 C11 H111 128.7(12) no
C12 C11 H111 123.8(12) no
C11 C12 N13 109.58(14) yes
C11 C12 H121 130.0(12) no
N13 C12 H121 120.4(12) no
C9 N13 C12 107.54(13) yes
C9 N13 S14 126.42(11) yes
C12 N13 S14 122.35(11) yes
N13 S14 O15 105.23(7) yes
N13 S14 O16 106.07(7) yes
O15 S14 O16 120.84(8) yes
N13 S14 C17 104.55(7) yes
O15 S14 C17 109.37(8) yes
O16 S14 C17 109.45(8) yes
S14 C17 C18 119.05(13) yes
S14 C17 C22 119.86(12) yes
C18 C17 C22 121.08(16) yes
C17 C18 C19 119.00(16) yes
C17 C18 H181 120.0(13) no
C19 C18 H181 121.0(13) no
C18 C19 C20 121.38(16) yes
C18 C19 H191 118.6(13) no
C20 C19 H191 120.0(13) no
C19 C20 C21 118.15(16) yes
C19 C20 C23 120.97(18) yes
C21 C20 C23 120.88(18) yes
C20 C21 C22 121.78(17) yes
C20 C21 H211 118.6(13) no
C22 C21 H211 119.6(13) no
C17 C22 C21 118.59(16) yes
C17 C22 H221 119.8(13) no
C21 C22 H221 121.6(13) no
C20 C23 H231 112.0(18) no
C20 C23 H232 110.6(17) no
H231 C23 H232 109(2) no
C20 C23 H233 111.3(16) no
H231 C23 H233 108(2) no
H232 C23 H233 105(2) no

loop_
_geom_bond_atom_site_label_1
_geom_bond_atom_site_label_2
_geom_bond_distance
_geom_bond_publ_flag
N1 C2 1.3818(19) yes
N1 C10 1.313(2) yes
C2 C3 1.414(2) yes
C2 C7 1.420(2) yes
C3 C4 1.369(2) yes
C3 H31 0.99(2) no
C4 C5 1.407(2) yes
C4 H41 0.97(2) no
C5 C6 1.373(2) yes
C5 H51 0.94(2) no
C6 C7 1.411(2) yes
C6 H61 0.95(2) no
C7 C8 1.421(2) yes
C8 C9 1.390(2) yes
C8 C11 1.437(2) yes
C9 C10 1.413(2) yes
C9 N13 1.4071(19) yes
C10 H101 0.980(19) no
C11 C12 1.351(2) yes
C11 H111 0.97(2) no
C12 N13 1.404(2) yes
C12 H121 0.95(2) no
N13 S14 1.6736(14) yes
S14 O15 1.4283(12) yes
S14 O16 1.4284(12) yes
S14 C17 1.7531(16) yes
C17 C18 1.391(2) yes
C17 C22 1.392(2) yes
C18 C19 1.382(3) yes
C18 H181 0.94(2) no
C19 C20 1.395(3) yes
C19 H191 0.97(2) no
C20 C21 1.393(3) yes
C20 C23 1.501(3) yes
C21 C22 1.384(3) yes
C21 H211 0.93(2) no
C22 H221 0.94(2) no
C23 H231 0.88(3) no
C23 H232 0.95(3) no
C23 H233 0.98(3) no

loop_
_geom_contact_atom_site_label_1
_geom_contact_atom_site_label_2
_geom_contact_distance
_geom_contact_site_symmetry_2
_geom_contact_publ_flag
O15 N1 3.185(2) 4_565 no
O15 C10 3.189(2) 4_565 no
O15 C2 3.486(2) 4_565 no
O15 C9 3.529(2) 4_565 no
O16 C6 3.344(2) 1_455 no
O16 C11 3.506(2) 1_455 no
N1 C10 3.354(2) 2_566 no
N1 C5 3.430(2) 2_666 no
N1 C22 3.480(2) 2_566 no
N1 C6 3.598(2) 2_666 no
C2 C6 3.596(2) 2_666 no
C3 C7 3.375(2) 2_666 no
C3 C8 3.583(2) 2_666 no
C4 C8 3.556(2) 2_666 no
C4 C9 3.600(2) 2_666 no
C10 C10 3.518(3) 2_566 no

loop_
_geom_torsion_atom_site_label_1
_geom_torsion_atom_site_label_2
_geom_torsion_atom_site_label_3
_geom_torsion_atom_site_label_4
_geom_torsion
_geom_torsion_publ_flag
S14 N13 C9 C8 -161.1(1) no
S14 N13 C9 C10 18.9(2) no
S14 N13 C12 C11 162.0(1) no
S14 C17 C18 C19 -179.0(1) no
S14 C17 C22 C21 179.7(1) no
O15 S14 N13 C9 -171.1(1) no
O15 S14 N13 C12 33.3(1) no
O15 S14 C17 C18 -22.5(2) no
O15 S14 C17 C22 158.1(1) no
O16 S14 N13 C9 -41.9(1) no
O16 S14 N13 C12 162.5(1) no
O16 S14 C17 C18 -157.0(1) no
O16 S14 C17 C22 23.7(2) no
N1 C2 C3 C4 178.5(1) no
N1 C2 C7 C6 -179.2(1) no
N1 C2 C7 C8 1.9(2) no
N1 C10 C9 N13 179.9(1) no
N1 C10 C9 C8 -0.1(2) no
N13 S14 C17 C18 89.7(1) no
N13 S14 C17 C22 -89.6(1) no
N13 C9 C8 C7 -178.3(1) no
N13 C9 C8 C11 1.9(2) no
N13 C12 C11 C8 -1.3(2) no
C2 N1 C10 C9 -0.7(2) no
C2 C3 C4 C5 0.7(3) no
C2 C7 C6 C5 0.8(2) no
C2 C7 C8 C9 -2.5(2) no
C2 C7 C8 C11 177.3(2) no
C3 C2 N1 C10 179.7(1) no
C3 C2 C7 C6 0.8(2) no
C3 C2 C7 C8 -178.2(1) no
C3 C4 C5 C6 0.9(3) no
C4 C3 C2 C7 -1.5(2) no
C4 C5 C6 C7 -1.6(3) no
C5 C6 C7 C8 179.6(2) no
C6 C7 C8 C9 178.6(1) no
C6 C7 C8 C11 -1.6(3) no
C7 C2 N1 C10 -0.3(2) no
C7 C8 C9 C10 1.7(2) no
C7 C8 C11 C12 179.8(2) no
C8 C9 N13 C12 -2.6(2) no
C9 N13 S14 C17 73.7(1) no
C9 N13 C12 C11 2.4(2) no
C9 C8 C11 C12 -0.4(2) no
C10 C9 N13 C12 177.4(2) no
C10 C9 C8 C11 -178.1(1) no
C12 N13 S14 C17 -81.9(1) no
C17 C18 C19 C20 -0.4(3) no
C17 C22 C21 C20 -1.1(3) no
C18 C17 C22 C21 0.4(3) no
C18 C19 C20 C21 -0.3(3) no
C18 C19 C20 C23 179.5(2) no
C19 C18 C17 C22 0.3(3) no
C19 C20 C21 C22 1.0(3) no
C22 C21 C20 C23 -178.7(2) no
